data_7152848
loop_
_publ_author_name
'Selvi, Thangavel'
'Srinivasan, Kannupal'

_publ_section_title
;
 Indium triflate-catalysed Diels-Alder reactions of isochromenylium
 cations with enones.
;
_journal_issue 13
_journal_name_full 'Organic &amp; biomolecular chemistry'
_journal_page_first 2162
_journal_page_last 2167
_journal_paper_doi 10.1039/c3ob26284g
_journal_volume 11
_journal_year 2013
_chemical_formula_moiety 'C33 H28 O4'
_chemical_formula_sum 'C33 H28 O4'
_chemical_formula_weight 488.55
_chemical_name_systematic
;
?
;
_space_group_IT_number 14
_symmetry_cell_setting monoclinic
_symmetry_space_group_name_Hall '-P 2ybc'
_symmetry_space_group_name_H-M 'P 1 21/c 1'
_atom_sites_solution_hydrogens geom
_atom_sites_solution_primary direct
_atom_sites_solution_secondary difmap
_audit_creation_method SHELXL-97
_cell_angle_alpha 90.00
_cell_angle_beta 98.9390(10)
_cell_angle_gamma 90.00
_cell_formula_units_Z 4
_cell_length_a 13.3763(2)
_cell_length_b 18.3674(2)
_cell_length_c 10.67070(10)
_cell_measurement_temperature 293(2)
_cell_measurement_theta_max 20.53
_cell_measurement_theta_min 1.54
_cell_volume 2589.82(5)
_computing_structure_refinement 'SHELXL-97 (Sheldrick, 1997)'
_computing_structure_solution 'SHELXS-97 (Sheldrick, 1990)'
_diffrn_ambient_temperature 293(2)
_diffrn_measured_fraction_theta_full 0.997
_diffrn_measured_fraction_theta_max 0.997
_diffrn_radiation_monochromator graphite
_diffrn_radiation_source 'fine-focus sealed tube'
_diffrn_radiation_type MoK\a
_diffrn_radiation_wavelength 0.71073
_diffrn_reflns_av_R_equivalents 0.0355
_diffrn_reflns_av_sigmaI/netI 0.0163
_diffrn_reflns_limit_h_max 13
_diffrn_reflns_limit_h_min -13
_diffrn_reflns_limit_k_max 18
_diffrn_reflns_limit_k_min -18
_diffrn_reflns_limit_l_max 10
_diffrn_reflns_limit_l_min -10
_diffrn_reflns_number 32650
_diffrn_reflns_theta_full 20.53
_diffrn_reflns_theta_max 20.53
_diffrn_reflns_theta_min 1.54
_exptl_absorpt_coefficient_mu 0.081
_exptl_absorpt_correction_T_max 0.9823
_exptl_absorpt_correction_T_min 0.9635
_exptl_crystal_colour brown
_exptl_crystal_density_diffrn 1.253
_exptl_crystal_density_method 'not measured'
_exptl_crystal_description Needle
_exptl_crystal_F_000 1032
_exptl_crystal_size_max 0.46
_exptl_crystal_size_mid 0.22
_exptl_crystal_size_min 0.22
_refine_diff_density_max 0.304
_refine_diff_density_min -0.170
_refine_diff_density_rms 0.030
_refine_ls_extinction_coef 0.0035(11)
_refine_ls_extinction_expression Fc^*^=kFc[1+0.001xFc^2^\l^3^/sin(2\q)]^-1/4^
_refine_ls_extinction_method SHELXL
_refine_ls_goodness_of_fit_ref 1.031
_refine_ls_hydrogen_treatment mixed
_refine_ls_matrix_type full
_refine_ls_number_parameters 359
_refine_ls_number_reflns 2600
_refine_ls_number_restraints 0
_refine_ls_restrained_S_all 1.031
_refine_ls_R_factor_all 0.0513
_refine_ls_R_factor_gt 0.0419
_refine_ls_shift/su_max 0.000
_refine_ls_shift/su_mean 0.000
_refine_ls_structure_factor_coef Fsqd
_refine_ls_weighting_details 'calc w=1/[\s^2^(Fo^2^)+(0.0639P)^2^+1.2650P] where P=(Fo^2^+2Fc^2^)/3'
_refine_ls_weighting_scheme calc
_refine_ls_wR_factor_gt 0.1112
_refine_ls_wR_factor_ref 0.1199
_reflns_number_gt 2160
_reflns_number_total 2600
_reflns_threshold_expression >2sigma(I)
_cod_data_source_file c3ob26284g.txt
_cod_data_source_block shelxl
_cod_depositor_comments
;
The following automatic conversions were performed:

'_symmetry_cell_setting' value 'Monoclinic' changed to 'monoclinic'
according to /home/saulius/struct/CIF-dictionaries/cif_core.dic
dictionary named 'cif_core.dic' version 2.4.2 from 2011-04-26.

Automatic conversion script
Id: cif_fix_values 1891 2012-01-12 08:04:46Z andrius 
;
_cod_original_sg_symbol_H-M P21/c
_cod_database_code 7152848

loop_
_symmetry_equiv_pos_as_xyz
'x, y, z'
'-x, y+1/2, -z+1/2'
'-x, -y, -z'
'x, -y-1/2, z-1/2'

loop_
_atom_site_label
_atom_site_type_symbol
_atom_site_fract_x
_atom_site_fract_y
_atom_site_fract_z
_atom_site_U_iso_or_equiv
_atom_site_adp_type
_atom_site_occupancy
_atom_site_symmetry_multiplicity
_atom_site_calc_flag
_atom_site_refinement_flags
C1 C 0.2633(2) -0.07142(14) 0.1121(2) 0.0466(7) Uani 1 1 d .
C2 C 0.3105(2) 0.00159(14) 0.0765(3) 0.0465(7) Uani 1 1 d .
C3 C 0.2292(2) 0.05680(13) 0.0292(2) 0.0458(7) Uani 1 1 d .
C4 C 0.1392(2) 0.05520(15) 0.0694(2) 0.0475(7) Uani 1 1 d .
C5 C 0.11321(18) 0.00002(13) 0.1570(2) 0.0450(7) Uani 1 1 d .
C6 C 0.17566(18) -0.06031(14) 0.1835(2) 0.0454(7) Uani 1 1 d .
C7 C 0.1539(2) -0.11118(14) 0.2713(2) 0.0525(7) Uani 1 1 d .
H7 H 0.1957 -0.1516 0.2890 0.063 Uiso 1 1 calc R
C8 C 0.0707(2) -0.10276(15) 0.3331(3) 0.0536(7) Uani 1 1 d .
C9 C 0.00718(19) -0.04267(15) 0.3051(3) 0.0509(7) Uani 1 1 d .
C10 C 0.02760(19) 0.00729(14) 0.2178(3) 0.0495(7) Uani 1 1 d .
H10 H -0.0157 0.0467 0.1982 0.059 Uiso 1 1 calc R
C11 C 0.2322(2) -0.11595(13) -0.0085(3) 0.0512(7) Uani 1 1 d .
C12 C 0.3123(2) -0.15315(14) -0.0690(3) 0.0547(8) Uani 1 1 d .
C13 C 0.2851(3) -0.18259(15) -0.1898(3) 0.0704(9) Uani 1 1 d .
H13 H 0.2188 -0.1778 -0.2311 0.084 Uiso 1 1 calc R
C14 C 0.3554(4) -0.21881(18) -0.2490(4) 0.0896(12) Uani 1 1 d .
H14 H 0.3366 -0.2383 -0.3297 0.107 Uiso 1 1 calc R
C15 C 0.4530(4) -0.22590(19) -0.1884(5) 0.0970(13) Uani 1 1 d .
H15 H 0.5004 -0.2503 -0.2281 0.116 Uiso 1 1 calc R
C16 C 0.4813(3) -0.19728(18) -0.0692(4) 0.0860(11) Uani 1 1 d .
H16 H 0.5476 -0.2025 -0.0284 0.103 Uiso 1 1 calc R
C17 C 0.4113(2) -0.16076(15) -0.0098(3) 0.0671(9) Uani 1 1 d .
H17 H 0.4309 -0.1412 0.0706 0.081 Uiso 1 1 calc R
C18 C 0.38584(19) 0.03050(14) 0.1867(2) 0.0473(7) Uani 1 1 d .
C19 C 0.4863(2) 0.00930(15) 0.2004(3) 0.0573(8) Uani 1 1 d .
H19 H 0.5079 -0.0198 0.1385 0.069 Uiso 1 1 calc R
C20 C 0.5545(2) 0.03054(17) 0.3037(3) 0.0668(9) Uani 1 1 d .
H20 H 0.6213 0.0149 0.3106 0.080 Uiso 1 1 calc R
C21 C 0.5268(2) 0.07423(16) 0.3973(3) 0.0627(8) Uani 1 1 d .
C22 C 0.4267(2) 0.09641(16) 0.3832(3) 0.0645(8) Uani 1 1 d .
H22 H 0.4057 0.1263 0.4445 0.077 Uiso 1 1 calc R
C23 C 0.3573(2) 0.07504(15) 0.2799(3) 0.0573(8) Uani 1 1 d .
H23 H 0.2906 0.0908 0.2728 0.069 Uiso 1 1 calc R
C24 C 0.2529(2) 0.11132(15) -0.0624(3) 0.0598(8) Uani 1 1 d .
C25 C 0.2048(2) 0.18463(15) -0.0701(3) 0.0545(8) Uani 1 1 d .
C26 C 0.2284(3) 0.2326(2) 0.0280(4) 0.0951(12) Uani 1 1 d .
H26 H 0.2669 0.2167 0.1031 0.114 Uiso 1 1 calc R
C27 C 0.1965(4) 0.3040(2) 0.0180(5) 0.1121(14) Uani 1 1 d .
H27 H 0.2145 0.3360 0.0853 0.135 Uiso 1 1 calc R
C28 C 0.1397(4) 0.3271(2) -0.0885(6) 0.1055(15) Uani 1 1 d .
H28 H 0.1191 0.3755 -0.0953 0.127 Uiso 1 1 calc R
C29 C 0.1123(4) 0.2825(3) -0.1839(5) 0.1188(15) Uani 1 1 d .
H29 H 0.0707 0.2990 -0.2564 0.143 Uiso 1 1 calc R
C30 C 0.1464(3) 0.2092(2) -0.1764(4) 0.0982(12) Uani 1 1 d .
H30 H 0.1284 0.1780 -0.2449 0.118 Uiso 1 1 calc R
C31 C 0.1023(3) -0.21325(19) 0.4516(4) 0.0996(13) Uani 1 1 d .
H31A H 0.0991 -0.2426 0.3767 0.149 Uiso 1 1 calc R
H31B H 0.0756 -0.2402 0.5160 0.149 Uiso 1 1 calc R
H31C H 0.1714 -0.2004 0.4817 0.149 Uiso 1 1 calc R
C32 C -0.1385(2) 0.02044(17) 0.3504(3) 0.0788(10) Uani 1 1 d .
H32A H -0.0996 0.0644 0.3659 0.118 Uiso 1 1 calc R
H32B H -0.1874 0.0181 0.4072 0.118 Uiso 1 1 calc R
H32C H -0.1727 0.0203 0.2643 0.118 Uiso 1 1 calc R
C33 C 0.6026(4) 0.0967(3) 0.5105(4) 0.0883(12) Uani 1 1 d .
O1 O 0.04423(15) -0.14899(11) 0.42262(19) 0.0719(6) Uani 1 1 d .
O2 O -0.07324(14) -0.04044(10) 0.3705(2) 0.0706(6) Uani 1 1 d .
O3 O 0.14410(17) -0.11996(10) -0.05777(19) 0.0690(6) Uani 1 1 d .
O4 O 0.3135(2) 0.09712(14) -0.1330(3) 0.1187(11) Uani 1 1 d .
H1 H 0.3168(18) -0.0977(12) 0.166(2) 0.042(7) Uiso 1 1 d .
H2 H 0.3462(16) -0.0083(11) 0.009(2) 0.034(6) Uiso 1 1 d .
H3 H 0.0905(18) 0.0912(13) 0.042(2) 0.040(7) Uiso 1 1 d .
H33A H 0.633(4) 0.060(3) 0.545(5) 0.16(2) Uiso 1 1 d .
H33B H 0.621(3) 0.141(3) 0.509(4) 0.129(18) Uiso 1 1 d .
H33C H 0.567(4) 0.104(3) 0.591(5) 0.17(2) Uiso 1 1 d .

loop_
_atom_site_aniso_label
_atom_site_aniso_U_11
_atom_site_aniso_U_22
_atom_site_aniso_U_33
_atom_site_aniso_U_23
_atom_site_aniso_U_13
_atom_site_aniso_U_12
C1 0.0466(16) 0.0428(16) 0.0511(17) 0.0032(14) 0.0097(14) 0.0069(13)
C2 0.0489(16) 0.0455(16) 0.0488(17) -0.0013(13) 0.0188(15) 0.0032(14)
C3 0.0513(18) 0.0432(16) 0.0436(15) -0.0010(12) 0.0096(13) 0.0029(13)
C4 0.0490(18) 0.0412(17) 0.0515(17) -0.0007(14) 0.0049(14) 0.0089(15)
C5 0.0423(16) 0.0406(15) 0.0513(16) 0.0024(13) 0.0054(13) 0.0020(14)
C6 0.0440(16) 0.0441(16) 0.0486(16) 0.0019(13) 0.0093(13) 0.0020(14)
C7 0.0520(18) 0.0470(17) 0.0603(18) 0.0060(14) 0.0145(15) 0.0098(13)
C8 0.0553(18) 0.0491(18) 0.0596(18) 0.0071(15) 0.0190(15) 0.0026(15)
C9 0.0439(17) 0.0502(18) 0.0629(18) 0.0008(15) 0.0216(14) 0.0020(14)
C10 0.0412(16) 0.0434(16) 0.0639(18) -0.0004(14) 0.0085(14) 0.0062(13)
C11 0.059(2) 0.0375(16) 0.0586(18) 0.0064(13) 0.0128(16) 0.0028(14)
C12 0.069(2) 0.0393(16) 0.061(2) 0.0028(14) 0.0282(16) 0.0009(14)
C13 0.100(2) 0.0498(18) 0.067(2) -0.0003(16) 0.0322(19) -0.0023(18)
C14 0.138(4) 0.064(2) 0.079(2) -0.0090(19) 0.056(3) -0.001(2)
C15 0.119(4) 0.064(2) 0.127(4) -0.008(2) 0.080(3) 0.007(2)
C16 0.082(2) 0.067(2) 0.119(3) -0.007(2) 0.048(2) 0.0063(19)
C17 0.070(2) 0.0516(18) 0.087(2) -0.0015(16) 0.036(2) 0.0058(16)
C18 0.0450(18) 0.0467(16) 0.0523(17) 0.0029(14) 0.0146(14) 0.0013(13)
C19 0.0485(19) 0.0591(18) 0.067(2) -0.0031(15) 0.0192(16) 0.0028(15)
C20 0.0463(18) 0.071(2) 0.083(2) 0.0027(19) 0.0096(18) 0.0020(16)
C21 0.060(2) 0.0601(19) 0.065(2) 0.0068(16) 0.0012(17) -0.0076(16)
C22 0.066(2) 0.066(2) 0.063(2) -0.0081(16) 0.0114(17) 0.0022(17)
C23 0.0473(17) 0.0628(18) 0.0627(19) -0.0059(16) 0.0109(16) 0.0049(14)
C24 0.0667(19) 0.057(2) 0.0602(19) 0.0078(16) 0.0257(16) 0.0089(16)
C25 0.0596(18) 0.0520(19) 0.0550(19) 0.0127(16) 0.0187(15) 0.0007(15)
C26 0.103(3) 0.083(3) 0.098(3) -0.015(2) 0.014(2) 0.033(2)
C27 0.134(4) 0.074(3) 0.140(4) -0.013(3) 0.055(3) 0.017(3)
C28 0.131(4) 0.069(3) 0.133(4) 0.038(3) 0.074(3) 0.023(3)
C29 0.140(4) 0.106(4) 0.106(4) 0.044(3) 0.004(3) 0.032(3)
C30 0.121(3) 0.078(3) 0.089(3) 0.007(2) -0.004(2) 0.008(2)
C31 0.105(3) 0.083(3) 0.124(3) 0.052(2) 0.058(2) 0.034(2)
C32 0.061(2) 0.075(2) 0.107(3) 0.0007(19) 0.0354(18) 0.0184(18)
C33 0.088(3) 0.082(3) 0.086(3) 0.002(2) -0.015(2) -0.013(3)
O1 0.0765(14) 0.0616(13) 0.0864(15) 0.0246(11) 0.0405(12) 0.0140(11)
O2 0.0599(12) 0.0640(13) 0.0964(15) 0.0122(11) 0.0383(12) 0.0116(11)
O3 0.0660(15) 0.0632(13) 0.0752(14) -0.0120(10) 0.0033(12) 0.0056(11)
O4 0.157(2) 0.0973(19) 0.126(2) 0.0483(16) 0.098(2) 0.0546(18)

loop_
_atom_type_symbol
_atom_type_description
_atom_type_scat_dispersion_real
_atom_type_scat_dispersion_imag
_atom_type_scat_source
C C 0.0033 0.0016 'International Tables Vol C Tables 4.2.6.8 and 6.1.1.4'
H H 0.0000 0.0000 'International Tables Vol C Tables 4.2.6.8 and 6.1.1.4'
O O 0.0106 0.0060 'International Tables Vol C Tables 4.2.6.8 and 6.1.1.4'

loop_
_geom_angle_atom_site_label_1
_geom_angle_atom_site_label_2
_geom_angle_atom_site_label_3
_geom_angle
C6 C1 C11 111.5(2)
C6 C1 C2 112.6(2)
C11 C1 C2 108.9(2)
C6 C1 H1 108.8(13)
C11 C1 H1 108.3(13)
C2 C1 H1 106.5(13)
C3 C2 C18 112.3(2)
C3 C2 C1 111.2(2)
C18 C2 C1 110.9(2)
C3 C2 H2 107.4(13)
C18 C2 H2 107.7(13)
C1 C2 H2 107.1(13)
C4 C3 C24 121.7(2)
C4 C3 C2 120.9(2)
C24 C3 C2 117.4(2)
C3 C4 C5 122.4(3)
C3 C4 H3 120.0(14)
C5 C4 H3 117.6(14)
C6 C5 C10 119.2(2)
C6 C5 C4 119.3(2)
C10 C5 C4 121.4(2)
C7 C6 C5 119.5(2)
C7 C6 C1 120.8(2)
C5 C6 C1 119.7(2)
C6 C7 C8 121.0(2)
C6 C7 H7 119.5
C8 C7 H7 119.5
O1 C8 C7 125.3(2)
O1 C8 C9 115.2(2)
C7 C8 C9 119.5(2)
C10 C9 O2 125.7(2)
C10 C9 C8 119.8(2)
O2 C9 C8 114.5(2)
C9 C10 C5 120.9(2)
C9 C10 H10 119.5
C5 C10 H10 119.5
O3 C11 C12 119.7(3)
O3 C11 C1 121.0(2)
C12 C11 C1 119.2(3)
C17 C12 C13 118.5(3)
C17 C12 C11 123.2(3)
C13 C12 C11 118.3(3)
C14 C13 C12 120.7(3)
C14 C13 H13 119.6
C12 C13 H13 119.6
C15 C14 C13 119.7(4)
C15 C14 H14 120.1
C13 C14 H14 120.1
C14 C15 C16 120.4(3)
C14 C15 H15 119.8
C16 C15 H15 119.8
C15 C16 C17 120.1(4)
C15 C16 H16 120.0
C17 C16 H16 120.0
C12 C17 C16 120.6(3)
C12 C17 H17 119.7
C16 C17 H17 119.7
C19 C18 C23 117.5(2)
C19 C18 C2 119.9(2)
C23 C18 C2 122.5(2)
C20 C19 C18 121.1(3)
C20 C19 H19 119.4
C18 C19 H19 119.4
C19 C20 C21 121.9(3)
C19 C20 H20 119.1
C21 C20 H20 119.1
C20 C21 C22 117.2(3)
C20 C21 C33 121.2(3)
C22 C21 C33 121.6(4)
C23 C22 C21 121.4(3)
C23 C22 H22 119.3
C21 C22 H22 119.3
C22 C23 C18 120.9(3)
C22 C23 H23 119.6
C18 C23 H23 119.6
O4 C24 C3 120.0(3)
O4 C24 C25 118.9(2)
C3 C24 C25 121.1(2)
C30 C25 C26 117.5(3)
C30 C25 C24 122.5(3)
C26 C25 C24 119.6(3)
C25 C26 C27 121.5(4)
C25 C26 H26 119.3
C27 C26 H26 119.3
C28 C27 C26 119.8(4)
C28 C27 H27 120.1
C26 C27 H27 120.1
C29 C28 C27 121.0(4)
C29 C28 H28 119.5
C27 C28 H28 119.5
C28 C29 C30 120.0(4)
C28 C29 H29 120.0
C30 C29 H29 120.0
C25 C30 C29 120.2(4)
C25 C30 H30 119.9
C29 C30 H30 119.9
O1 C31 H31A 109.5
O1 C31 H31B 109.5
H31A C31 H31B 109.5
O1 C31 H31C 109.5
H31A C31 H31C 109.5
H31B C31 H31C 109.5
O2 C32 H32A 109.5
O2 C32 H32B 109.5
H32A C32 H32B 109.5
O2 C32 H32C 109.5
H32A C32 H32C 109.5
H32B C32 H32C 109.5
C21 C33 H33A 111(4)
C21 C33 H33B 114(3)
H33A C33 H33B 130(5)
C21 C33 H33C 111(3)
H33A C33 H33C 90(4)
H33B C33 H33C 93(4)
C8 O1 C31 118.5(2)
C9 O2 C32 117.5(2)

loop_
_geom_bond_atom_site_label_1
_geom_bond_atom_site_label_2
_geom_bond_distance
C1 C6 1.507(4)
C1 C11 1.527(4)
C1 C2 1.554(4)
C1 H1 0.98(2)
C2 C3 1.515(4)
C2 C18 1.521(4)
C2 H2 0.94(2)
C3 C4 1.341(4)
C3 C24 1.468(4)
C4 C5 1.457(4)
C4 H3 0.94(2)
C5 C6 1.390(3)
C5 C10 1.407(4)
C6 C7 1.386(4)
C7 C8 1.388(4)
C7 H7 0.9300
C8 O1 1.365(3)
C8 C9 1.397(4)
C9 C10 1.365(4)
C9 O2 1.370(3)
C10 H10 0.9300
C11 O3 1.216(3)
C11 C12 1.499(4)
C12 C17 1.383(4)
C12 C13 1.393(4)
C13 C14 1.383(5)
C13 H13 0.9300
C14 C15 1.370(5)
C14 H14 0.9300
C15 C16 1.374(5)
C15 H15 0.9300
C16 C17 1.383(4)
C16 H16 0.9300
C17 H17 0.9300
C18 C19 1.385(4)
C18 C23 1.386(4)
C19 C20 1.374(4)
C19 H19 0.9300
C20 C21 1.376(4)
C20 H20 0.9300
C21 C22 1.386(4)
C21 C33 1.509(5)
C22 C23 1.384(4)
C22 H22 0.9300
C23 H23 0.9300
C24 O4 1.218(3)
C24 C25 1.489(4)
C25 C30 1.351(4)
C25 C26 1.367(4)
C26 C27 1.379(5)
C26 H26 0.9300
C27 C28 1.334(6)
C27 H27 0.9300
C28 C29 1.314(6)
C28 H28 0.9300
C29 C30 1.420(6)
C29 H29 0.9300
C30 H30 0.9300
C31 O1 1.420(4)
C31 H31A 0.9600
C31 H31B 0.9600
C31 H31C 0.9600
C32 O2 1.414(3)
C32 H32A 0.9600
C32 H32B 0.9600
C32 H32C 0.9600
C33 H33A 0.83(5)
C33 H33B 0.85(4)
C33 H33C 1.06(6)

loop_
_geom_torsion_atom_site_label_1
_geom_torsion_atom_site_label_2
_geom_torsion_atom_site_label_3
_geom_torsion_atom_site_label_4
_geom_torsion
C6 C1 C2 C3 -42.5(3)
C11 C1 C2 C3 81.8(3)
C6 C1 C2 C18 83.2(3)
C11 C1 C2 C18 -152.5(2)
C18 C2 C3 C4 -96.2(3)
C1 C2 C3 C4 28.7(3)
C18 C2 C3 C24 84.2(3)
C1 C2 C3 C24 -150.9(2)
C24 C3 C4 C5 177.9(2)
C2 C3 C4 C5 -1.7(4)
C3 C4 C5 C6 -11.4(4)
C3 C4 C5 C10 167.0(2)
C10 C5 C6 C7 -1.5(4)
C4 C5 C6 C7 177.0(2)
C10 C5 C6 C1 175.7(2)
C4 C5 C6 C1 -5.9(3)
C11 C1 C6 C7 87.3(3)
C2 C1 C6 C7 -149.9(2)
C11 C1 C6 C5 -89.8(3)
C2 C1 C6 C5 32.9(3)
C5 C6 C7 C8 0.0(4)
C1 C6 C7 C8 -177.2(2)
C6 C7 C8 O1 -178.6(2)
C6 C7 C8 C9 0.9(4)
O1 C8 C9 C10 179.3(2)
C7 C8 C9 C10 -0.3(4)
O1 C8 C9 O2 -1.3(3)
C7 C8 C9 O2 179.1(2)
O2 C9 C10 C5 179.4(2)
C8 C9 C10 C5 -1.3(4)
C6 C5 C10 C9 2.2(4)
C4 C5 C10 C9 -176.2(2)
C6 C1 C11 O3 21.8(3)
C2 C1 C11 O3 -103.1(3)
C6 C1 C11 C12 -160.2(2)
C2 C1 C11 C12 74.9(3)
O3 C11 C12 C17 -169.7(3)
C1 C11 C12 C17 12.3(4)
O3 C11 C12 C13 9.1(4)
C1 C11 C12 C13 -168.9(2)
C17 C12 C13 C14 0.2(4)
C11 C12 C13 C14 -178.7(3)
C12 C13 C14 C15 0.0(5)
C13 C14 C15 C16 0.0(5)
C14 C15 C16 C17 -0.3(5)
C13 C12 C17 C16 -0.4(4)
C11 C12 C17 C16 178.3(3)
C15 C16 C17 C12 0.5(5)
C3 C2 C18 C19 -146.5(2)
C1 C2 C18 C19 88.5(3)
C3 C2 C18 C23 37.0(3)
C1 C2 C18 C23 -88.1(3)
C23 C18 C19 C20 1.2(4)
C2 C18 C19 C20 -175.5(2)
C18 C19 C20 C21 -0.7(4)
C19 C20 C21 C22 -0.2(4)
C19 C20 C21 C33 179.6(3)
C20 C21 C22 C23 0.5(4)
C33 C21 C22 C23 -179.3(3)
C21 C22 C23 C18 0.0(4)
C19 C18 C23 C22 -0.9(4)
C2 C18 C23 C22 175.7(2)
C4 C3 C24 O4 -151.7(3)
C2 C3 C24 O4 27.9(4)
C4 C3 C24 C25 29.0(4)
C2 C3 C24 C25 -151.4(3)
O4 C24 C25 C30 61.4(4)
C3 C24 C25 C30 -119.3(3)
O4 C24 C25 C26 -111.3(4)
C3 C24 C25 C26 68.1(4)
C30 C25 C26 C27 -1.8(5)
C24 C25 C26 C27 171.2(3)
C25 C26 C27 C28 1.2(6)
C26 C27 C28 C29 0.9(7)
C27 C28 C29 C30 -2.3(7)
C26 C25 C30 C29 0.4(5)
C24 C25 C30 C29 -172.4(3)
C28 C29 C30 C25 1.7(7)
C7 C8 O1 C31 -3.5(4)
C9 C8 O1 C31 176.9(3)
C10 C9 O2 C32 -3.1(4)
C8 C9 O2 C32 177.6(3)
